data_4081314
loop_
_publ_author_name
'Yamaguchi, Yu'
'Yamanishi, Katsunori'
'Kondo, Mitsuru'
'Tsukada, Naofumi'

_publ_section_title
;
 Synthesis of Dinuclear (\m-\h3-Allyl)palladium(I) and -platinum(I)
 Complexes Supported by Chelate-Bridging Ligands
;
_journal_issue 17
_journal_name_full Organometallics
_journal_page_first 4837
_journal_paper_doi 10.1021/om400557p
_journal_volume 32
_journal_year 2013
_chemical_formula_moiety 'C40 H34 N2 P2 Pd2'
_chemical_formula_sum 'C40 H34 N2 P2 Pd2'
_chemical_formula_weight 817.47
_space_group_IT_number 14
_symmetry_cell_setting monoclinic
_symmetry_Int_Tables_number 14
_symmetry_space_group_name_Hall '-P 2yn'
_symmetry_space_group_name_H-M 'P 1 21/n 1'
_atom_sites_solution_hydrogens geom
_atom_sites_solution_primary direct
_atom_sites_solution_secondary difmap
_cell_angle_alpha 90.0000
_cell_angle_beta 109.3160(10)
_cell_angle_gamma 90.0000
_cell_formula_units_Z 4
_cell_length_a 9.5234(3)
_cell_length_b 34.0570(11)
_cell_length_c 10.7376(3)
_cell_measurement_reflns_used 12915
_cell_measurement_temperature 173
_cell_measurement_theta_max 31.39
_cell_measurement_theta_min 2.01
_cell_volume 3286.58(18)
_computing_cell_refinement CrystalClear
_computing_data_collection 'CrystalClear (Rigaku Inc., 2008)'
_computing_data_reduction CrystalClear
_computing_molecular_graphics 'CrystalStructure 4.0'
_computing_publication_material 'CrystalStructure 4.0 (Rigaku, 2010)'
_computing_structure_refinement 'SHELXL97 (Sheldrick, 2008)'
_computing_structure_solution 'SIR92 (Altomare, et al., 1994)'
_diffrn_ambient_temperature 173
_diffrn_detector_area_resol_mean 14.222
_diffrn_measured_fraction_theta_full 0.993
_diffrn_measured_fraction_theta_max 0.993
_diffrn_measurement_device_type 'Rigaku Saturn724'
_diffrn_measurement_method \w
_diffrn_radiation_type 'Mo K\a'
_diffrn_radiation_wavelength 0.71075
_diffrn_reflns_av_R_equivalents 0.0733
_diffrn_reflns_limit_h_max 12
_diffrn_reflns_limit_h_min -12
_diffrn_reflns_limit_k_max 44
_diffrn_reflns_limit_k_min -44
_diffrn_reflns_limit_l_max 13
_diffrn_reflns_limit_l_min -13
_diffrn_reflns_number 38421
_diffrn_reflns_theta_full 27.50
_diffrn_reflns_theta_max 27.50
_diffrn_standards_number 0
_exptl_absorpt_coefficient_mu 1.225
_exptl_absorpt_correction_T_max 0.783
_exptl_absorpt_correction_T_min 0.688
_exptl_absorpt_correction_type multi-scan
_exptl_absorpt_process_details 'REQAB (Rigaku, 1998)'
_exptl_crystal_colour yellow
_exptl_crystal_density_diffrn 1.652
_exptl_crystal_density_method 'not measured'
_exptl_crystal_description block
_exptl_crystal_F_000 1640.00
_exptl_crystal_size_max 0.220
_exptl_crystal_size_mid 0.220
_exptl_crystal_size_min 0.200
_refine_diff_density_max 0.880
_refine_diff_density_min -0.650
_refine_ls_extinction_method none
_refine_ls_goodness_of_fit_ref 1.025
_refine_ls_hydrogen_treatment constr
_refine_ls_number_parameters 442
_refine_ls_number_reflns 7500
_refine_ls_number_restraints 108
_refine_ls_R_factor_gt 0.0345
_refine_ls_shift/su_max 0.001
_refine_ls_structure_factor_coef Fsqd
_refine_ls_weighting_details 'w = 1/[\s^2^(Fo^2^)+(0.0271P)^2^+7.1246P] where P=(Fo^2^+2Fc^2^)/3'
_refine_ls_weighting_scheme calc
_refine_ls_wR_factor_ref 0.0835
_reflns_number_gt 7350
_reflns_number_total 7501
_reflns_threshold_expression F^2^>2.0\s(F^2^)
_cod_data_source_file om400557p_si_002.cif
_cod_data_source_block complex2a_Pd2(allyl)(dpfam)
_cod_database_code 4081314

loop_
_symmetry_equiv_pos_site_id
_symmetry_equiv_pos_as_xyz
1 +X,+Y,+Z
2 1/2-X,1/2+Y,1/2-Z
3 -X,-Y,-Z
4 1/2+X,1/2-Y,1/2+Z

loop_
_atom_site_label
_atom_site_type_symbol
_atom_site_fract_x
_atom_site_fract_y
_atom_site_fract_z
_atom_site_U_iso_or_equiv
_atom_site_adp_type
_atom_site_occupancy
_atom_site_symmetry_multiplicity
_atom_site_calc_flag
_atom_site_refinement_flags
Pd1 Pd 0.53431(2) 0.149594(6) -0.07000(2) 0.02133(6) Uani 1.0 4 d .
Pd2 Pd 0.61501(2) 0.094450(6) 0.10797(2) 0.02394(6) Uani 1.0 4 d .
P1 P 0.50945(8) 0.19924(2) -0.21325(7) 0.02414(15) Uani 1.0 4 d .
P2 P 0.73950(8) 0.05257(2) 0.27063(7) 0.02579(15) Uani 1.0 4 d .
N1 N 0.7613(3) 0.15175(7) -0.0563(3) 0.0234(5) Uani 1.0 4 d .
N2 N 0.8189(3) 0.09512(7) 0.0681(3) 0.0250(5) Uani 1.0 4 d .
C1 C 0.7031(3) 0.21041(8) -0.1911(3) 0.0240(6) Uani 1.0 4 d .
C2 C 0.8110(3) 0.18498(8) -0.1098(3) 0.0223(5) Uani 1.0 4 d .
C3 C 0.9614(4) 0.19464(9) -0.0853(3) 0.0298(6) Uani 1.0 4 d .
C4 C 1.0015(4) 0.22753(9) -0.1410(4) 0.0309(7) Uani 1.0 4 d .
C5 C 0.8936(4) 0.25223(9) -0.2220(4) 0.0326(7) Uani 1.0 4 d .
C6 C 0.7462(4) 0.24372(9) -0.2459(4) 0.0311(7) Uani 1.0 4 d .
C7 C 0.4226(3) 0.18610(8) -0.3859(3) 0.0255(6) Uani 1.0 4 d .
C8 C 0.5075(4) 0.17255(9) -0.4603(3) 0.0317(7) Uani 1.0 4 d .
C9 C 0.4396(4) 0.15578(11) -0.5829(4) 0.0385(8) Uani 1.0 4 d .
C10 C 0.2854(4) 0.15305(10) -0.6343(4) 0.0357(7) Uani 1.0 4 d .
C11 C 0.2006(4) 0.16735(10) -0.5628(4) 0.0350(7) Uani 1.0 4 d .
C12 C 0.2678(4) 0.18328(10) -0.4387(4) 0.0333(7) Uani 1.0 4 d .
C13 C 0.4241(3) 0.24513(8) -0.1884(3) 0.0263(6) Uani 1.0 4 d .
C14 C 0.3487(4) 0.27066(9) -0.2904(3) 0.0316(7) Uani 1.0 4 d .
C15 C 0.2862(4) 0.30504(9) -0.2612(4) 0.0354(7) Uani 1.0 4 d .
C16 C 0.3001(4) 0.31419(9) -0.1315(4) 0.0337(7) Uani 1.0 4 d .
C17 C 0.3744(4) 0.28916(9) -0.0312(4) 0.0324(7) Uani 1.0 4 d .
C18 C 0.4354(4) 0.25455(9) -0.0582(3) 0.0291(6) Uani 1.0 4 d .
C19 C 0.8938(4) 0.03924(8) 0.2145(3) 0.0268(6) Uani 1.0 4 d .
C20 C 0.9191(3) 0.06378(8) 0.1181(3) 0.0251(6) Uani 1.0 4 d .
C21 C 1.0386(4) 0.05468(9) 0.0746(4) 0.0328(7) Uani 1.0 4 d .
C22 C 1.1294(4) 0.02290(10) 0.1250(4) 0.0369(7) Uani 1.0 4 d .
C23 C 1.1032(4) -0.00139(10) 0.2185(4) 0.0370(7) Uani 1.0 4 d .
C24 C 0.9852(4) 0.00670(9) 0.2617(4) 0.0341(7) Uani 1.0 4 d .
C25 C 0.6629(4) 0.00631(9) 0.3034(3) 0.0300(6) Uani 1.0 4 d .
C26 C 0.5549(5) -0.01176(12) 0.1989(4) 0.0471(9) Uani 1.0 4 d .
C27 C 0.4964(5) -0.04789(12) 0.2162(5) 0.0552(11) Uani 1.0 4 d .
C28 C 0.5464(5) -0.06620(10) 0.3375(5) 0.0484(10) Uani 1.0 4 d .
C29 C 0.6465(5) -0.04802(11) 0.4429(5) 0.0485(10) Uani 1.0 4 d .
C30 C 0.7064(4) -0.01180(10) 0.4258(4) 0.0390(8) Uani 1.0 4 d .
C31 C 0.8284(4) 0.07372(8) 0.4339(3) 0.0257(6) Uani 1.0 4 d .
C32 C 0.9780(4) 0.08240(10) 0.4816(4) 0.0344(7) Uani 1.0 4 d .
C33 C 1.0414(4) 0.10041(11) 0.6045(4) 0.0400(8) Uani 1.0 4 d .
C34 C 0.9524(4) 0.11021(10) 0.6795(4) 0.0364(7) Uani 1.0 4 d .
C35 C 0.8036(4) 0.10156(10) 0.6330(4) 0.0382(8) Uani 1.0 4 d .
C36 C 0.7409(4) 0.08360(10) 0.5114(4) 0.0339(7) Uani 1.0 4 d .
C37 C 0.8579(3) 0.12416(8) 0.0052(3) 0.0248(6) Uani 1.0 4 d .
C38A C 0.322(2) 0.1480(3) -0.0616(9) 0.0282(18) Uani 0.6257 4 d .
C39A C 0.3555(5) 0.10711(15) -0.0171(5) 0.0320(10) Uani 0.6257 4 d .
C40A C 0.405(3) 0.0971(3) 0.1246(10) 0.0308(18) Uani 0.6257 4 d .
C41B C 0.319(4) 0.1415(6) -0.0741(14) 0.027(3) Uani 0.3743 4 d .
C42B C 0.3868(9) 0.1332(3) 0.0682(9) 0.0308(14) Uani 0.3743 4 d .
C43B C 0.401(4) 0.0917(5) 0.110(2) 0.029(3) Uani 0.3743 4 d .
H3 H 1.0368 0.1782 -0.0295 0.0357 Uiso 1.0 4 calc R
H4 H 1.1037 0.2333 -0.1237 0.0370 Uiso 1.0 4 calc R
H5 H 0.9216 0.2748 -0.2604 0.0392 Uiso 1.0 4 calc R
H6 H 0.6721 0.2607 -0.3006 0.0374 Uiso 1.0 4 calc R
H8 H 0.6128 0.1748 -0.4268 0.0380 Uiso 1.0 4 calc R
H9 H 0.4986 0.1461 -0.6323 0.0461 Uiso 1.0 4 calc R
H10 H 0.2389 0.1414 -0.7182 0.0428 Uiso 1.0 4 calc R
H11 H 0.0951 0.1663 -0.5989 0.0420 Uiso 1.0 4 calc R
H12 H 0.2082 0.1924 -0.3891 0.0399 Uiso 1.0 4 calc R
H14 H 0.3400 0.2647 -0.3790 0.0380 Uiso 1.0 4 calc R
H15 H 0.2337 0.3223 -0.3305 0.0424 Uiso 1.0 4 calc R
H16 H 0.2581 0.3378 -0.1123 0.0404 Uiso 1.0 4 calc R
H17 H 0.3841 0.2956 0.0574 0.0388 Uiso 1.0 4 calc R
H18 H 0.4850 0.2372 0.0117 0.0349 Uiso 1.0 4 calc R
H21 H 1.0574 0.0707 0.0092 0.0394 Uiso 1.0 4 calc R
H22 H 1.2110 0.0176 0.0953 0.0443 Uiso 1.0 4 calc R
H23 H 1.1657 -0.0233 0.2525 0.0444 Uiso 1.0 4 calc R
H24 H 0.9657 -0.0101 0.3246 0.0409 Uiso 1.0 4 calc R
H26 H 0.5208 0.0007 0.1151 0.0566 Uiso 1.0 4 calc R
H27 H 0.4220 -0.0600 0.1445 0.0663 Uiso 1.0 4 calc R
H28 H 0.5109 -0.0916 0.3478 0.0580 Uiso 1.0 4 calc R
H29 H 0.6755 -0.0600 0.5276 0.0582 Uiso 1.0 4 calc R
H30 H 0.7777 0.0006 0.4989 0.0468 Uiso 1.0 4 calc R
H32 H 1.0391 0.0760 0.4302 0.0413 Uiso 1.0 4 calc R
H33 H 1.1450 0.1059 0.6366 0.0479 Uiso 1.0 4 calc R
H34 H 0.9944 0.1228 0.7624 0.0436 Uiso 1.0 4 calc R
H35 H 0.7428 0.1079 0.6847 0.0459 Uiso 1.0 4 calc R
H36 H 0.6374 0.0779 0.4803 0.0407 Uiso 1.0 4 calc R
H37 H 0.9571 0.1254 0.0039 0.0297 Uiso 1.0 4 calc R

loop_
_atom_site_aniso_label
_atom_site_aniso_U_11
_atom_site_aniso_U_22
_atom_site_aniso_U_33
_atom_site_aniso_U_12
_atom_site_aniso_U_13
_atom_site_aniso_U_23
Pd1 0.01680(11) 0.02237(11) 0.02393(11) 0.00165(7) 0.00553(8) 0.00247(7)
Pd2 0.02010(11) 0.02666(11) 0.02507(11) 0.00098(7) 0.00748(8) 0.00477(8)
P1 0.0197(4) 0.0256(4) 0.0266(4) 0.0042(3) 0.0070(3) 0.0063(3)
P2 0.0245(4) 0.0281(4) 0.0230(4) -0.0001(3) 0.0054(3) 0.0052(3)
N1 0.0175(11) 0.0249(12) 0.0282(12) 0.0022(9) 0.0083(9) 0.0045(9)
N2 0.0201(12) 0.0264(12) 0.0278(12) 0.0036(9) 0.0070(10) 0.0049(9)
C1 0.0225(13) 0.0245(13) 0.0262(14) 0.0000(10) 0.0095(11) 0.0008(11)
C2 0.0222(13) 0.0234(13) 0.0223(13) -0.0004(10) 0.0086(10) -0.0024(10)
C3 0.0229(14) 0.0308(15) 0.0336(16) 0.0003(11) 0.0068(12) 0.0024(12)
C4 0.0236(14) 0.0292(15) 0.0401(17) -0.0072(11) 0.0111(13) -0.0029(13)
C5 0.0374(17) 0.0261(14) 0.0389(17) -0.0055(12) 0.0187(14) 0.0015(12)
C6 0.0320(16) 0.0276(15) 0.0358(16) 0.0039(12) 0.0140(13) 0.0063(12)
C7 0.0214(13) 0.0242(13) 0.0299(14) 0.0027(10) 0.0071(11) 0.0063(11)
C8 0.0223(14) 0.0350(16) 0.0367(17) 0.0019(12) 0.0084(12) -0.0004(13)
C9 0.0311(17) 0.0468(19) 0.0385(18) 0.0020(14) 0.0128(14) -0.0084(15)
C10 0.0287(16) 0.0406(18) 0.0345(17) -0.0014(13) 0.0062(13) -0.0054(14)
C11 0.0221(15) 0.0450(18) 0.0355(17) 0.0027(13) 0.0060(12) -0.0008(14)
C12 0.0226(15) 0.0420(17) 0.0344(16) 0.0055(12) 0.0082(12) 0.0006(13)
C13 0.0201(13) 0.0275(14) 0.0312(15) 0.0034(11) 0.0085(11) 0.0050(11)
C14 0.0348(17) 0.0322(15) 0.0283(15) 0.0095(13) 0.0108(13) 0.0084(12)
C15 0.0309(16) 0.0306(16) 0.0420(18) 0.0089(12) 0.0085(14) 0.0120(13)
C16 0.0253(15) 0.0265(15) 0.053(2) 0.0030(12) 0.0180(14) -0.0008(13)
C17 0.0322(16) 0.0345(16) 0.0350(16) -0.0031(13) 0.0171(13) -0.0034(13)
C18 0.0264(15) 0.0311(15) 0.0305(15) 0.0023(12) 0.0103(12) 0.0065(12)
C19 0.0273(15) 0.0266(14) 0.0248(14) 0.0014(11) 0.0063(11) 0.0019(11)
C20 0.0205(13) 0.0245(13) 0.0273(14) 0.0017(10) 0.0038(11) 0.0001(11)
C21 0.0291(16) 0.0315(15) 0.0401(17) 0.0037(12) 0.0145(13) 0.0080(13)
C22 0.0297(16) 0.0342(17) 0.049(2) 0.0081(13) 0.0158(15) 0.0047(14)
C23 0.0355(17) 0.0317(16) 0.0398(18) 0.0109(13) 0.0070(14) 0.0059(13)
C24 0.0368(17) 0.0312(16) 0.0308(16) 0.0047(13) 0.0065(13) 0.0063(12)
C25 0.0309(16) 0.0305(15) 0.0300(15) -0.0043(12) 0.0118(12) 0.0003(12)
C26 0.054(3) 0.052(3) 0.0326(18) -0.0161(18) 0.0099(16) -0.0061(16)
C27 0.063(3) 0.049(3) 0.055(3) -0.027(2) 0.021(2) -0.0217(19)
C28 0.048(3) 0.0301(17) 0.076(3) -0.0108(15) 0.033(2) -0.0042(17)
C29 0.046(3) 0.0397(19) 0.061(3) -0.0030(16) 0.0205(19) 0.0197(17)
C30 0.0343(18) 0.0375(18) 0.0397(18) -0.0062(14) 0.0048(14) 0.0102(14)
C31 0.0276(14) 0.0231(13) 0.0251(14) 0.0021(11) 0.0068(11) 0.0048(11)
C32 0.0352(17) 0.0368(17) 0.0334(16) -0.0028(13) 0.0143(14) -0.0042(13)
C33 0.0314(17) 0.0447(19) 0.0396(19) -0.0083(14) 0.0062(14) -0.0099(15)
C34 0.0406(18) 0.0359(17) 0.0296(16) -0.0048(14) 0.0077(14) -0.0049(13)
C35 0.0396(19) 0.0408(18) 0.0394(18) 0.0032(14) 0.0199(15) -0.0032(14)
C36 0.0272(16) 0.0413(17) 0.0326(16) 0.0012(13) 0.0090(13) 0.0004(13)
C37 0.0193(13) 0.0274(14) 0.0270(14) 0.0020(10) 0.0069(11) 0.0031(11)
C38A 0.015(3) 0.033(4) 0.038(3) -0.004(3) 0.010(3) -0.001(3)
C39A 0.0196(18) 0.039(3) 0.038(3) -0.0024(17) 0.0103(17) -0.0018(18)
C40A 0.020(3) 0.038(3) 0.037(3) -0.003(3) 0.013(3) -0.002(3)
C41B 0.016(4) 0.030(4) 0.038(4) 0.004(4) 0.011(3) -0.001(4)
C42B 0.021(3) 0.036(3) 0.038(3) -0.001(3) 0.013(3) 0.001(3)
C43B 0.018(4) 0.038(4) 0.036(4) 0.001(4) 0.015(4) -0.002(4)

loop_
_atom_type_symbol
_atom_type_description
_atom_type_scat_dispersion_real
_atom_type_scat_dispersion_imag
_atom_type_scat_source
C C 0.0033 0.0016
;
International Tables for Crystallography
(1992, Vol. C, Tables 4.2.6.8 and 6.1.1.4)
;
H H 0.0000 0.0000
;
International Tables for Crystallography
(1992, Vol. C, Table 6.1.1.4)
;
N N 0.0061 0.0033
;
International Tables for Crystallography
(1992, Vol. C, Tables 4.2.6.8 and 6.1.1.4)
;
Pd Pd -0.9988 1.0072
;
International Tables for Crystallography
(1992, Vol. C, Tables 4.2.6.8 and 6.1.1.4)
;
P P 0.1023 0.0942
;
International Tables for Crystallography
(1992, Vol. C, Tables 4.2.6.8 and 6.1.1.4)
;

loop_
_geom_angle_atom_site_label_1
_geom_angle_atom_site_label_2
_geom_angle_atom_site_label_3
_geom_angle
_geom_angle_publ_flag
Pd2 Pd1 P1 169.54(2) yes
Pd2 Pd1 N1 85.85(7) yes
Pd2 Pd1 C38A 90.2(3) yes
Pd2 Pd1 C39A 57.43(11) yes
Pd2 Pd1 C41B 88.2(5) yes
Pd2 Pd1 C42B 58.35(18) yes
P1 Pd1 N1 83.99(7) yes
P1 Pd1 C38A 99.7(3) yes
P1 Pd1 C39A 133.03(11) yes
P1 Pd1 C41B 102.0(5) yes
P1 Pd1 C42B 129.94(19) yes
N1 Pd1 C38A 173.9(3) yes
N1 Pd1 C39A 141.16(13) yes
N1 Pd1 C41B 173.7(5) yes
N1 Pd1 C42B 138.65(18) yes
C38A Pd1 C39A 37.0(3) yes
C41B Pd1 C42B 37.4(5) yes
Pd1 Pd2 P2 166.38(3) yes
Pd1 Pd2 N2 84.95(7) yes
Pd1 Pd2 C39A 57.84(13) yes
Pd1 Pd2 C40A 88.5(3) yes
Pd1 Pd2 C42B 57.0(3) yes
Pd1 Pd2 C43B 89.3(5) yes
P2 Pd2 N2 83.21(7) yes
P2 Pd2 C39A 135.72(13) yes
P2 Pd2 C40A 103.6(3) yes
P2 Pd2 C42B 132.9(3) yes
P2 Pd2 C43B 103.4(5) yes
N2 Pd2 C39A 135.89(15) yes
N2 Pd2 C40A 173.0(3) yes
N2 Pd2 C42B 140.8(3) yes
N2 Pd2 C43B 169.5(6) yes
C39A Pd2 C40A 37.2(3) yes
C42B Pd2 C43B 36.9(5) yes
Pd1 P1 C1 101.25(9) yes
Pd1 P1 C7 114.99(10) yes
Pd1 P1 C13 119.79(12) yes
C1 P1 C7 106.53(15) yes
C1 P1 C13 106.47(13) yes
C7 P1 C13 106.61(13) yes
Pd2 P2 C19 100.14(10) yes
Pd2 P2 C25 123.65(10) yes
Pd2 P2 C31 116.81(9) yes
C19 P2 C25 105.49(15) yes
C19 P2 C31 104.34(14) yes
C25 P2 C31 104.16(14) yes
Pd1 N1 C2 117.97(18) yes
Pd1 N1 C37 122.2(3) yes
C2 N1 C37 119.7(3) yes
Pd2 N2 C20 117.6(2) yes
Pd2 N2 C37 122.9(2) yes
C20 N2 C37 119.4(3) yes
P1 C1 C2 117.0(3) yes
P1 C1 C6 122.6(2) yes
C2 C1 C6 120.3(3) yes
N1 C2 C1 118.0(3) yes
N1 C2 C3 124.5(3) yes
C1 C2 C3 117.5(3) yes
C2 C3 C4 121.2(3) yes
C3 C4 C5 120.6(3) yes
C4 C5 C6 119.2(3) yes
C1 C6 C5 121.1(3) yes
P1 C7 C8 120.8(2) yes
P1 C7 C12 119.6(3) yes
C8 C7 C12 118.7(3) yes
C7 C8 C9 120.4(3) yes
C8 C9 C10 120.3(4) yes
C9 C10 C11 119.6(3) yes
C10 C11 C12 120.4(3) yes
C7 C12 C11 120.5(4) yes
P1 C13 C14 123.9(3) yes
P1 C13 C18 116.8(2) yes
C14 C13 C18 119.3(3) yes
C13 C14 C15 119.6(3) yes
C14 C15 C16 120.4(3) yes
C15 C16 C17 120.0(3) yes
C16 C17 C18 120.5(4) yes
C13 C18 C17 120.2(3) yes
P2 C19 C20 116.6(2) yes
P2 C19 C24 123.5(3) yes
C20 C19 C24 119.9(4) yes
N2 C20 C19 117.9(3) yes
N2 C20 C21 124.1(3) yes
C19 C20 C21 117.9(3) yes
C20 C21 C22 121.0(4) yes
C21 C22 C23 120.8(4) yes
C22 C23 C24 119.2(3) yes
C19 C24 C23 121.1(4) yes
P2 C25 C26 117.7(3) yes
P2 C25 C30 123.8(3) yes
C26 C25 C30 118.5(4) yes
C25 C26 C27 120.5(4) yes
C26 C27 C28 119.9(4) yes
C27 C28 C29 120.4(4) yes
C28 C29 C30 119.8(4) yes
C25 C30 C29 120.7(3) yes
P2 C31 C32 122.4(3) yes
P2 C31 C36 119.2(3) yes
C32 C31 C36 118.3(3) yes
C31 C32 C33 121.1(4) yes
C32 C33 C34 119.8(4) yes
C33 C34 C35 119.6(4) yes
C34 C35 C36 120.7(4) yes
C31 C36 C35 120.7(3) yes
N1 C37 N2 121.3(3) yes
Pd1 C38A C39A 85.8(8) yes
Pd1 C39A Pd2 64.73(13) yes
Pd1 C39A C38A 57.3(8) yes
Pd1 C39A C40A 111.5(8) yes
Pd2 C39A C38A 114.9(7) yes
Pd2 C39A C40A 57.9(9) yes
C38A C39A C40A 121.0(7) yes
Pd2 C40A C39A 84.8(10) yes
Pd1 C41B C42B 84.9(14) yes
Pd1 C42B Pd2 64.6(3) yes
Pd1 C42B C41B 57.7(14) yes
Pd1 C42B C43B 113.4(15) yes
Pd2 C42B C41B 110.0(13) yes
Pd2 C42B C43B 56.5(15) yes
C41B C42B C43B 117.6(12) yes
Pd2 C43B C42B 86.6(15) yes
C2 C3 H3 119.386 no
C4 C3 H3 119.394 no
C3 C4 H4 119.696 no
C5 C4 H4 119.683 no
C4 C5 H5 120.382 no
C6 C5 H5 120.380 no
C1 C6 H6 119.450 no
C5 C6 H6 119.472 no
C7 C8 H8 119.808 no
C9 C8 H8 119.794 no
C8 C9 H9 119.841 no
C10 C9 H9 119.845 no
C9 C10 H10 120.202 no
C11 C10 H10 120.204 no
C10 C11 H11 119.778 no
C12 C11 H11 119.792 no
C7 C12 H12 119.736 no
C11 C12 H12 119.739 no
C13 C14 H14 120.212 no
C15 C14 H14 120.192 no
C14 C15 H15 119.782 no
C16 C15 H15 119.803 no
C15 C16 H16 119.974 no
C17 C16 H16 119.979 no
C16 C17 H17 119.756 no
C18 C17 H17 119.788 no
C13 C18 H18 119.879 no
C17 C18 H18 119.908 no
C20 C21 H21 119.478 no
C22 C21 H21 119.483 no
C21 C22 H22 119.588 no
C23 C22 H22 119.584 no
C22 C23 H23 120.432 no
C24 C23 H23 120.417 no
C19 C24 H24 119.440 no
C23 C24 H24 119.438 no
C25 C26 H26 119.744 no
C27 C26 H26 119.746 no
C26 C27 H27 120.057 no
C28 C27 H27 120.077 no
C27 C28 H28 119.773 no
C29 C28 H28 119.778 no
C28 C29 H29 120.113 no
C30 C29 H29 120.137 no
C25 C30 H30 119.632 no
C29 C30 H30 119.636 no
C31 C32 H32 119.468 no
C33 C32 H32 119.480 no
C32 C33 H33 120.103 no
C34 C33 H33 120.117 no
C33 C34 H34 120.222 no
C35 C34 H34 120.227 no
C34 C35 H35 119.670 no
C36 C35 H35 119.678 no
C31 C36 H36 119.652 no
C35 C36 H36 119.642 no
N1 C37 H37 119.365 no
N2 C37 H37 119.378 no

loop_
_geom_bond_atom_site_label_1
_geom_bond_atom_site_label_2
_geom_bond_distance
_geom_bond_publ_flag
Pd1 Pd2 2.6073(3) yes
Pd1 P1 2.2450(8) yes
Pd1 N1 2.119(3) yes
Pd1 C38A 2.058(19) yes
Pd1 C39A 2.441(6) yes
Pd1 C41B 2.06(4) yes
Pd1 C42B 2.422(10) yes
Pd2 P2 2.2629(7) yes
Pd2 N2 2.122(3) yes
Pd2 C39A 2.430(5) yes
Pd2 C40A 2.07(3) yes
Pd2 C42B 2.457(9) yes
Pd2 C43B 2.05(4) yes
P1 C1 1.820(3) yes
P1 C7 1.818(3) yes
P1 C13 1.822(3) yes
P2 C19 1.820(4) yes
P2 C25 1.818(4) yes
P2 C31 1.824(3) yes
N1 C2 1.420(4) yes
N1 C37 1.328(4) yes
N2 C20 1.414(4) yes
N2 C37 1.319(4) yes
C1 C2 1.405(4) yes
C1 C6 1.401(5) yes
C2 C3 1.407(5) yes
C3 C4 1.381(5) yes
C4 C5 1.389(4) yes
C5 C6 1.372(5) yes
C7 C8 1.391(5) yes
C7 C12 1.396(4) yes
C8 C9 1.384(5) yes
C9 C10 1.391(5) yes
C10 C11 1.374(6) yes
C11 C12 1.384(5) yes
C13 C14 1.396(4) yes
C13 C18 1.403(5) yes
C14 C15 1.395(5) yes
C15 C16 1.390(6) yes
C16 C17 1.372(5) yes
C17 C18 1.387(5) yes
C19 C20 1.412(5) yes
C19 C24 1.397(4) yes
C20 C21 1.401(5) yes
C21 C22 1.380(5) yes
C22 C23 1.386(6) yes
C23 C24 1.377(6) yes
C25 C26 1.390(5) yes
C25 C30 1.386(5) yes
C26 C27 1.388(6) yes
C27 C28 1.380(6) yes
C28 C29 1.363(6) yes
C29 C30 1.396(6) yes
C31 C32 1.377(5) yes
C31 C36 1.399(6) yes
C32 C33 1.398(5) yes
C33 C34 1.389(6) yes
C34 C35 1.369(5) yes
C35 C36 1.386(5) yes
C38A C39A 1.472(11) yes
C39A C40A 1.476(12) yes
C41B C42B 1.476(16) yes
C42B C43B 1.477(18) yes
C3 H3 0.950 no
C4 H4 0.950 no
C5 H5 0.950 no
C6 H6 0.950 no
C8 H8 0.950 no
C9 H9 0.950 no
C10 H10 0.950 no
C11 H11 0.950 no
C12 H12 0.950 no
C14 H14 0.950 no
C15 H15 0.950 no
C16 H16 0.950 no
C17 H17 0.950 no
C18 H18 0.950 no
C21 H21 0.950 no
C22 H22 0.950 no
C23 H23 0.950 no
C24 H24 0.950 no
C26 H26 0.950 no
C27 H27 0.950 no
C28 H28 0.950 no
C29 H29 0.950 no
C30 H30 0.950 no
C32 H32 0.950 no
C33 H33 0.950 no
C34 H34 0.950 no
C35 H35 0.950 no
C36 H36 0.950 no
C37 H37 0.950 no

loop_
_geom_contact_atom_site_label_1
_geom_contact_atom_site_label_2
_geom_contact_distance
_geom_contact_publ_flag
_geom_contact_site_symmetry_2
N1 C20 3.589(4) no .
N2 C2 3.595(4) no .
C1 C4 2.773(5) no .
C1 C8 3.151(4) no .
C2 C5 2.818(5) no .
C3 C6 2.762(4) no .
C3 C37 2.883(5) no .
C6 C7 3.542(4) no .
C6 C8 3.589(4) no .
C6 C13 3.324(5) no .
C7 C10 2.790(5) no .
C7 C14 3.212(5) no .
C8 C11 2.768(5) no .
C9 C12 2.762(6) no .
C12 C13 3.351(5) no .
C12 C14 3.343(5) no .
C13 C16 2.789(5) no .
C14 C17 2.784(5) no .
C15 C18 2.772(5) no .
C19 C22 2.774(6) no .
C19 C32 3.083(5) no .
C20 C23 2.812(5) no .
C21 C24 2.764(5) no .
C21 C37 2.875(4) no .
C24 C25 3.245(6) no .
C24 C31 3.562(5) no .
C24 C32 3.512(5) no .
C25 C28 2.781(5) no .
C25 C36 3.372(5) no .
C26 C29 2.763(6) no .
C27 C30 2.757(5) no .
C30 C31 3.126(5) no .
C30 C36 3.363(5) no .
C31 C34 2.798(5) no .
C32 C35 2.759(6) no .
C33 C36 2.761(5) no .
N1 C15 3.430(5) no 4_555
C5 C9 3.436(5) no 4_555
C5 C17 3.556(5) no 4_554
C8 C35 3.596(5) no 1_554
C9 C5 3.436(5) no 4_454
C11 C17 3.558(5) no 4_454
C11 C33 3.539(6) no 1_454
C15 N1 3.430(5) no 4_454
C17 C5 3.556(5) no 4_455
C17 C11 3.558(5) no 4_555
C21 C22 3.445(5) no 3_755
C21 C23 3.494(5) no 3_755
C21 C43B 3.57(4) no 1_655
C22 C21 3.445(5) no 3_755
C22 C22 3.367(5) no 3_755
C22 C43B 3.53(3) no 1_655
C23 C21 3.494(5) no 3_755
C27 C39A 3.553(8) no 3_655
C29 C32 3.591(6) no 3_756
C32 C29 3.591(6) no 3_756
C33 C11 3.539(6) no 1_656
C35 C8 3.596(5) no 1_556
C39A C27 3.553(8) no 3_655
C43B C21 3.57(4) no 1_455
C43B C22 3.53(3) no 1_455
Pd1 H18 3.1864 no .
Pd2 H26 3.3238 no .
P1 H6 2.9360 no .
P1 H8 2.9004 no .
P1 H12 2.8753 no .
P1 H14 2.9723 no .
P1 H18 2.8153 no .
P2 H24 2.9515 no .
P2 H26 2.8185 no .
P2 H30 2.9476 no .
P2 H32 2.9122 no .
P2 H36 2.8650 no .
N1 H3 2.6985 no .
N2 H21 2.6835 no .
C1 H3 3.2655 no .
C1 H5 3.2727 no .
C1 H8 2.6785 no .
C1 H18 3.5880 no .
C2 H4 3.2828 no .
C2 H6 3.2865 no .
C2 H8 3.3188 no .
C2 H37 2.5342 no .
C3 H5 3.2638 no .
C3 H37 2.5512 no .
C4 H6 3.2394 no .
C5 H3 3.2587 no .
C6 H4 3.2383 no .
C6 H8 3.0429 no .
C7 H6 3.3912 no .
C7 H9 3.2635 no .
C7 H11 3.2699 no .
C7 H14 2.7964 no .
C8 H6 3.5539 no .
C8 H10 3.2639 no .
C8 H12 3.2574 no .
C9 H11 3.2478 no .
C10 H8 3.2623 no .
C10 H12 3.2472 no .
C11 H9 3.2458 no .
C12 H8 3.2586 no .
C12 H10 3.2518 no .
C12 H14 2.8765 no .
C13 H6 3.0320 no .
C13 H12 3.0281 no .
C13 H15 3.2700 no .
C13 H17 3.2755 no .
C14 H6 3.1365 no .
C14 H12 3.0142 no .
C14 H16 3.2738 no .
C14 H18 3.2742 no .
C15 H17 3.2506 no .
C16 H14 3.2741 no .
C16 H18 3.2495 no .
C17 H15 3.2481 no .
C18 H14 3.2771 no .
C18 H16 3.2522 no .
C19 H21 3.2714 no .
C19 H23 3.2734 no .
C19 H32 2.5939 no .
C20 H22 3.2734 no .
C20 H24 3.2859 no .
C20 H32 3.1901 no .
C20 H37 2.5162 no .
C21 H23 3.2626 no .
C21 H37 2.5665 no .
C22 H24 3.2404 no .
C23 H21 3.2576 no .
C24 H22 3.2400 no .
C24 H32 2.9157 no .
C25 H24 2.8712 no .
C25 H27 3.2683 no .
C25 H29 3.2731 no .
C25 H36 3.1504 no .
C26 H28 3.2520 no .
C26 H30 3.2456 no .
C27 H29 3.2383 no .
C28 H26 3.2513 no .
C28 H30 3.2404 no .
C29 H27 3.2358 no .
C30 H24 3.0096 no .
C30 H26 3.2456 no .
C30 H28 3.2454 no .
C30 H36 3.2201 no .
C31 H24 3.5016 no .
C31 H30 2.6739 no .
C31 H33 3.2693 no .
C31 H35 3.2746 no .
C32 H24 3.5581 no .
C32 H30 3.4167 no .
C32 H34 3.2710 no .
C32 H36 3.2424 no .
C33 H35 3.2420 no .
C34 H32 3.2651 no .
C34 H36 3.2459 no .
C35 H33 3.2417 no .
C36 H30 2.8580 no .
C36 H32 3.2445 no .
C36 H34 3.2518 no .
C37 H3 2.6174 no .
C37 H21 2.6222 no .
C38A H18 3.3852 no .
C40A H26 3.4748 no .
C43B H26 3.2989 no .
H3 H4 2.3183 no .
H3 H37 2.0307 no .
H4 H5 2.3395 no .
H5 H6 2.3198 no .
H6 H8 3.1939 no .
H6 H14 2.9945 no .
H8 H9 2.3285 no .
H9 H10 2.3416 no .
H10 H11 2.3235 no .
H11 H12 2.3278 no .
H12 H14 2.7495 no .
H14 H15 2.3447 no .
H15 H16 2.3372 no .
H16 H17 2.3188 no .
H17 H18 2.3324 no .
H21 H22 2.3164 no .
H21 H37 2.0865 no .
H22 H23 2.3367 no .
H23 H24 2.3250 no .
H24 H30 3.0102 no .
H24 H32 3.1410 no .
H26 H27 2.3353 no .
H27 H28 2.3283 no .
H28 H29 2.3125 no .
H29 H30 2.3430 no .
H30 H36 2.9311 no .
H32 H33 2.3420 no .
H33 H34 2.3439 no .
H34 H35 2.3179 no .
H35 H36 2.3259 no .
Pd1 H15 2.8115 no 4_555
Pd1 H27 3.2168 no 3_655
Pd1 H28 3.4822 no 3_655
Pd2 H15 3.0429 no 4_555
Pd2 H27 2.8669 no 3_655
N1 H14 3.3688 no 4_555
N1 H15 2.6738 no 4_555
N1 H27 3.5522 no 3_655
N1 H34 3.5421 no 1_554
N1 H35 3.1094 no 1_554
N2 H15 3.2151 no 4_555
N2 H27 2.9056 no 3_655
C1 H14 3.2804 no 4_555
C2 H14 2.9512 no 4_555
C2 H15 3.3254 no 4_555
C2 H34 3.3162 no 1_554
C2 H35 3.3506 no 1_554
C3 H6 3.4102 no 4_555
C3 H14 3.1401 no 4_555
C3 H34 3.0154 no 1_554
C4 H6 3.4972 no 4_555
C4 H17 3.1570 no 4_554
C5 H17 2.8518 no 4_554
C5 H18 3.2734 no 4_554
C6 H17 3.1326 no 4_554
C7 H28 3.2779 no 3_655
C8 H5 3.5390 no 4_454
C8 H16 3.3253 no 4_554
C8 H28 3.0369 no 3_655
C8 H35 3.1588 no 1_554
C8 H36 3.5833 no 1_554
C9 H5 3.0063 no 4_454
C9 H16 3.1592 no 4_554
C9 H28 3.2529 no 3_655
C9 H29 3.5546 no 3_655
C9 H36 3.1923 no 1_554
C10 H5 3.2743 no 4_454
C10 H6 3.4219 no 4_454
C10 H29 3.3496 no 3_655
C11 H6 3.4841 no 4_454
C11 H32 3.4592 no 1_454
C11 H33 3.1615 no 1_454
C12 H33 3.0967 no 1_454
C13 H4 3.3699 no 1_455
C13 H11 3.4120 no 4_555
C14 H11 3.3396 no 4_555
C14 H18 3.4226 no 4_454
C15 H4 3.5869 no 1_455
C15 H11 3.0425 no 4_555
C15 H18 3.4070 no 4_454
C16 H4 3.3458 no 1_455
C16 H8 3.2779 no 4_455
C16 H9 3.1714 no 4_455
C16 H11 2.7945 no 4_555
C17 H4 3.0909 no 1_455
C17 H5 3.5403 no 4_455
C17 H8 3.2882 no 4_455
C17 H11 2.8742 no 4_555
C17 H12 3.1018 no 4_555
C18 H4 3.0863 no 1_455
C18 H5 3.3940 no 4_455
C18 H11 3.1957 no 4_555
C18 H12 3.1926 no 4_555
C20 H22 3.5480 no 3_755
C20 H27 3.5304 no 3_655
C21 H22 3.4881 no 3_755
C21 H23 3.5686 no 3_755
C22 H22 3.5966 no 3_755
C23 H21 3.3779 no 3_755
C23 H29 3.5270 no 3_756
C23 H30 2.8659 no 3_756
C24 H30 2.8155 no 3_756
C26 H22 3.2481 no 1_455
C26 H26 3.2286 no 3_655
C27 H22 3.4219 no 1_455
C27 H23 3.4031 no 1_455
C27 H35 3.4800 no 3_656
C28 H33 3.1630 no 3_756
C28 H35 3.0382 no 3_656
C28 H36 3.0524 no 3_656
C29 H32 3.0054 no 3_756
C29 H33 3.1113 no 3_756
C29 H36 3.2415 no 3_656
C30 H23 3.4738 no 3_756
C30 H24 3.4581 no 3_756
C30 H32 3.2516 no 3_756
C31 H16 3.0915 no 4_555
C31 H24 3.4490 no 3_756
C32 H11 3.2852 no 1_656
C32 H16 3.3754 no 4_555
C32 H24 3.1522 no 3_756
C32 H29 3.4206 no 3_756
C33 H11 3.2870 no 1_656
C33 H12 3.5021 no 1_656
C33 H24 3.1733 no 3_756
C34 H16 3.5413 no 4_555
C34 H17 3.4451 no 4_555
C34 H23 3.3309 no 3_756
C34 H24 3.4998 no 3_756
C34 H37 3.5066 no 1_556
C35 H8 3.0276 no 1_556
C35 H16 3.2616 no 4_555
C35 H23 2.9080 no 3_756
C35 H28 3.0879 no 3_656
C36 H8 3.4806 no 1_556
C36 H9 3.1429 no 1_556
C36 H16 3.0171 no 4_555
C36 H23 3.1528 no 3_756
C36 H28 3.2419 no 3_656
C37 H15 3.0358 no 4_555
C37 H27 3.4109 no 3_655
C37 H34 3.2753 no 1_554
C37 H35 3.2949 no 1_554
C38A H3 3.0256 no 1_455
C38A H4 3.5045 no 1_455
C38A H33 3.4309 no 1_454
C38A H34 3.1801 no 1_454
C39A H21 3.1957 no 1_455
C39A H27 3.2948 no 3_655
C39A H33 3.5938 no 1_454
C39A H34 3.5112 no 1_454
C40A H9 2.9755 no 1_556
C40A H10 3.0648 no 1_556
C40A H21 3.2551 no 1_455
C40A H22 3.2341 no 1_455
C41B H3 3.1402 no 1_455
C41B H33 3.2342 no 1_454
C41B H34 3.0736 no 1_454
C42B H3 3.4995 no 1_455
C42B H5 3.5929 no 4_455
C42B H9 3.0661 no 1_556
C42B H10 3.0751 no 1_556
C42B H15 3.4659 no 4_555
C43B H9 3.1992 no 1_556
C43B H10 3.2397 no 1_556
C43B H21 3.1663 no 1_455
C43B H22 3.0764 no 1_455
H3 C38A 3.0256 no 1_655
H3 C41B 3.1402 no 1_655
H3 C42B 3.4995 no 1_655
H3 H6 3.1515 no 4_555
H3 H10 3.4922 no 1_656
H3 H14 3.4509 no 4_555
H3 H34 2.8494 no 1_554
H4 C13 3.3699 no 1_655
H4 C15 3.5869 no 1_655
H4 C16 3.3458 no 1_655
H4 C17 3.0909 no 1_655
H4 C18 3.0863 no 1_655
H4 C38A 3.5045 no 1_655
H4 H6 3.3174 no 4_555
H4 H12 3.5959 no 1_655
H4 H17 3.4601 no 1_655
H4 H17 3.5124 no 4_554
H4 H18 3.4385 no 1_655
H5 C8 3.5390 no 4_555
H5 C9 3.0063 no 4_555
H5 C10 3.2743 no 4_555
H5 C17 3.5403 no 4_554
H5 C18 3.3940 no 4_554
H5 C42B 3.5929 no 4_554
H5 H9 3.0048 no 4_555
H5 H10 3.4508 no 4_555
H5 H17 3.0396 no 4_554
H5 H18 2.7385 no 4_554
H6 C3 3.4102 no 4_454
H6 C4 3.4972 no 4_454
H6 C10 3.4219 no 4_555
H6 C11 3.4841 no 4_555
H6 H3 3.1515 no 4_454
H6 H4 3.3174 no 4_454
H6 H10 3.4556 no 4_555
H6 H11 3.5305 no 4_555
H6 H17 3.4802 no 4_554
H8 C16 3.2779 no 4_554
H8 C17 3.2882 no 4_554
H8 C35 3.0276 no 1_554
H8 C36 3.4806 no 1_554
H8 H16 2.8087 no 4_554
H8 H17 2.8294 no 4_554
H8 H28 3.2852 no 3_655
H8 H35 2.6781 no 1_554
H8 H36 3.4772 no 1_554
H9 C16 3.1714 no 4_554
H9 C36 3.1429 no 1_554
H9 C40A 2.9755 no 1_554
H9 C42B 3.0661 no 1_554
H9 C43B 3.1992 no 1_554
H9 H5 3.0048 no 4_454
H9 H16 2.4707 no 4_554
H9 H36 2.7453 no 1_554
H10 C40A 3.0648 no 1_554
H10 C42B 3.0751 no 1_554
H10 C43B 3.2397 no 1_554
H10 H3 3.4922 no 1_454
H10 H5 3.4508 no 4_454
H10 H6 3.4556 no 4_454
H10 H29 3.3820 no 3_655
H10 H37 3.3329 no 1_454
H11 C13 3.4120 no 4_454
H11 C14 3.3396 no 4_454
H11 C15 3.0425 no 4_454
H11 C16 2.7945 no 4_454
H11 C17 2.8742 no 4_454
H11 C18 3.1957 no 4_454
H11 C32 3.2852 no 1_454
H11 C33 3.2870 no 1_454
H11 H6 3.5305 no 4_454
H11 H15 3.5382 no 4_454
H11 H16 3.1679 no 4_454
H11 H17 3.2818 no 4_454
H11 H32 3.1528 no 1_454
H11 H33 3.1705 no 1_454
H12 C17 3.1018 no 4_454
H12 C18 3.1926 no 4_454
H12 C33 3.5021 no 1_454
H12 H4 3.5959 no 1_455
H12 H17 2.9753 no 4_454
H12 H18 3.1488 no 4_454
H12 H33 3.0359 no 1_454
H14 N1 3.3688 no 4_454
H14 C1 3.2804 no 4_454
H14 C2 2.9512 no 4_454
H14 C3 3.1401 no 4_454
H14 H3 3.4509 no 4_454
H14 H18 3.1917 no 4_454
H15 Pd1 2.8115 no 4_454
H15 Pd2 3.0429 no 4_454
H15 N1 2.6738 no 4_454
H15 N2 3.2151 no 4_454
H15 C2 3.3254 no 4_454
H15 C37 3.0358 no 4_454
H15 C42B 3.4659 no 4_454
H15 H11 3.5382 no 4_555
H15 H18 3.1505 no 4_454
H16 C8 3.3253 no 4_455
H16 C9 3.1592 no 4_455
H16 C31 3.0915 no 4_454
H16 C32 3.3754 no 4_454
H16 C34 3.5413 no 4_454
H16 C35 3.2616 no 4_454
H16 C36 3.0171 no 4_454
H16 H8 2.8087 no 4_455
H16 H9 2.4707 no 4_455
H16 H11 3.1679 no 4_555
H16 H36 3.3619 no 4_454
H17 C4 3.1570 no 4_455
H17 C5 2.8518 no 4_455
H17 C6 3.1326 no 4_455
H17 C34 3.4451 no 4_454
H17 H4 3.4601 no 1_455
H17 H4 3.5124 no 4_455
H17 H5 3.0396 no 4_455
H17 H6 3.4802 no 4_455
H17 H8 2.8294 no 4_455
H17 H11 3.2818 no 4_555
H17 H12 2.9753 no 4_555
H17 H34 3.4842 no 4_454
H18 C5 3.2734 no 4_455
H18 C14 3.4226 no 4_555
H18 C15 3.4070 no 4_555
H18 H4 3.4385 no 1_455
H18 H5 2.7385 no 4_455
H18 H12 3.1488 no 4_555
H18 H14 3.1917 no 4_555
H18 H15 3.1505 no 4_555
H21 C23 3.3779 no 3_755
H21 C39A 3.1957 no 1_655
H21 C40A 3.2551 no 1_655
H21 C43B 3.1663 no 1_655
H21 H23 3.3252 no 3_755
H21 H34 3.0806 no 1_554
H22 C20 3.5480 no 3_755
H22 C21 3.4881 no 3_755
H22 C22 3.5966 no 3_755
H22 C26 3.2481 no 1_655
H22 C27 3.4219 no 1_655
H22 C40A 3.2341 no 1_655
H22 C43B 3.0764 no 1_655
H22 H26 2.9436 no 1_655
H22 H27 3.2547 no 1_655
H23 C21 3.5686 no 3_755
H23 C27 3.4031 no 1_655
H23 C30 3.4738 no 3_756
H23 C34 3.3309 no 3_756
H23 C35 2.9080 no 3_756
H23 C36 3.1528 no 3_756
H23 H21 3.3252 no 3_755
H23 H27 3.2759 no 1_655
H23 H30 2.6581 no 3_756
H23 H35 3.0212 no 3_756
H23 H36 3.4131 no 3_756
H24 C30 3.4581 no 3_756
H24 C31 3.4490 no 3_756
H24 C32 3.1522 no 3_756
H24 C33 3.1733 no 3_756
H24 C34 3.4998 no 3_756
H24 H30 2.5703 no 3_756
H24 H32 3.4714 no 3_756
H24 H33 3.4951 no 3_756
H26 C26 3.2286 no 3_655
H26 H22 2.9436 no 1_455
H26 H26 2.3710 no 3_655
H27 Pd1 3.2168 no 3_655
H27 Pd2 2.8669 no 3_655
H27 N1 3.5522 no 3_655
H27 N2 2.9056 no 3_655
H27 C20 3.5304 no 3_655
H27 C37 3.4109 no 3_655
H27 C39A 3.2948 no 3_655
H27 H22 3.2547 no 1_455
H27 H23 3.2759 no 1_455
H27 H35 3.2252 no 3_656
H28 Pd1 3.4822 no 3_655
H28 C7 3.2779 no 3_655
H28 C8 3.0369 no 3_655
H28 C9 3.2529 no 3_655
H28 C35 3.0879 no 3_656
H28 C36 3.2419 no 3_656
H28 H8 3.2852 no 3_655
H28 H33 3.2624 no 3_756
H28 H35 2.3893 no 3_656
H28 H36 2.7103 no 3_656
H29 C9 3.5546 no 3_655
H29 C10 3.3496 no 3_655
H29 C23 3.5270 no 3_756
H29 C32 3.4206 no 3_756
H29 H10 3.3820 no 3_655
H29 H32 2.6608 no 3_756
H29 H33 3.2367 no 3_756
H29 H36 3.0157 no 3_656
H30 C23 2.8659 no 3_756
H30 C24 2.8155 no 3_756
H30 H23 2.6581 no 3_756
H30 H24 2.5703 no 3_756
H30 H32 3.0907 no 3_756
H32 C11 3.4592 no 1_656
H32 C29 3.0054 no 3_756
H32 C30 3.2516 no 3_756
H32 H11 3.1528 no 1_656
H32 H24 3.4714 no 3_756
H32 H29 2.6608 no 3_756
H32 H30 3.0907 no 3_756
H33 C11 3.1615 no 1_656
H33 C12 3.0967 no 1_656
H33 C28 3.1630 no 3_756
H33 C29 3.1113 no 3_756
H33 C38A 3.4309 no 1_656
H33 C39A 3.5938 no 1_656
H33 C41B 3.2342 no 1_656
H33 H11 3.1705 no 1_656
H33 H12 3.0359 no 1_656
H33 H24 3.4951 no 3_756
H33 H28 3.2624 no 3_756
H33 H29 3.2367 no 3_756
H34 N1 3.5421 no 1_556
H34 C2 3.3162 no 1_556
H34 C3 3.0154 no 1_556
H34 C37 3.2753 no 1_556
H34 C38A 3.1801 no 1_656
H34 C39A 3.5112 no 1_656
H34 C41B 3.0736 no 1_656
H34 H3 2.8494 no 1_556
H34 H17 3.4842 no 4_555
H34 H21 3.0806 no 1_556
H34 H37 2.7320 no 1_556
H35 N1 3.1094 no 1_556
H35 C2 3.3506 no 1_556
H35 C8 3.1588 no 1_556
H35 C27 3.4800 no 3_656
H35 C28 3.0382 no 3_656
H35 C37 3.2949 no 1_556
H35 H8 2.6781 no 1_556
H35 H23 3.0212 no 3_756
H35 H27 3.2252 no 3_656
H35 H28 2.3893 no 3_656
H35 H37 3.4113 no 1_556
H36 C8 3.5833 no 1_556
H36 C9 3.1923 no 1_556
H36 C28 3.0524 no 3_656
H36 C29 3.2415 no 3_656
H36 H8 3.4772 no 1_556
H36 H9 2.7453 no 1_556
H36 H16 3.3619 no 4_555
H36 H23 3.4131 no 3_756
H36 H28 2.7103 no 3_656
H36 H29 3.0157 no 3_656
H37 C34 3.5066 no 1_554
H37 H10 3.3329 no 1_656
H37 H34 2.7320 no 1_554
H37 H35 3.4113 no 1_554

loop_
_geom_torsion_atom_site_label_1
_geom_torsion_atom_site_label_2
_geom_torsion_atom_site_label_3
_geom_torsion_atom_site_label_4
_geom_torsion
_geom_torsion_publ_flag
Pd2 Pd1 N1 C2 -164.27(16) no
Pd2 Pd1 N1 C37 12.67(17) no
N1 Pd1 Pd2 N2 -11.58(7) no
N1 Pd1 Pd2 C39A -166.68(7) no
N1 Pd1 Pd2 C40A 170.80(7) no
N1 Pd1 Pd2 C42B 158.27(7) no
N1 Pd1 Pd2 C43B 177.24(7) no
Pd2 Pd1 C38A C39A -25.7(4) no
C38A Pd1 Pd2 N2 173.1(3) no
C38A Pd1 Pd2 C39A 18.0(3) no
C38A Pd1 Pd2 C40A -4.5(3) no
C38A Pd1 Pd2 C42B -17.0(3) no
C38A Pd1 Pd2 C43B 2.0(3) no
Pd2 Pd1 C39A Pd2 -0.0 no
Pd2 Pd1 C39A C38A 149.0(3) no
Pd2 Pd1 C39A C40A 35.2(2) no
C39A Pd1 Pd2 N2 155.10(15) no
C39A Pd1 Pd2 C39A -0.00(15) no
C39A Pd1 Pd2 C40A -22.52(15) no
C39A Pd1 Pd2 C42B -35.05(15) no
C39A Pd1 Pd2 C43B -16.08(15) no
Pd2 Pd1 C41B C42B 34.5(7) no
C41B Pd1 Pd2 N2 166.4(5) no
C41B Pd1 Pd2 C39A 11.3(5) no
C41B Pd1 Pd2 C40A -11.3(5) no
C41B Pd1 Pd2 C42B -23.8(5) no
C41B Pd1 Pd2 C43B -4.8(5) no
Pd2 Pd1 C42B Pd2 -0.0 no
Pd2 Pd1 C42B C41B -138.4(4) no
Pd2 Pd1 C42B C43B -29.5(3) no
C42B Pd1 Pd2 N2 -169.9(3) no
C42B Pd1 Pd2 C39A 35.0(3) no
C42B Pd1 Pd2 C40A 12.5(3) no
C42B Pd1 Pd2 C42B 0.0(3) no
C42B Pd1 Pd2 C43B 19.0(3) no
P1 Pd1 N1 C2 13.27(15) no
P1 Pd1 N1 C37 -169.79(18) no
N1 Pd1 P1 C1 -9.39(8) no
N1 Pd1 P1 C7 104.99(8) no
N1 Pd1 P1 C13 -125.94(8) no
P1 Pd1 C38A C39A 157.6(3) no
C38A Pd1 P1 C1 165.7(3) no
C38A Pd1 P1 C7 -80.0(3) no
C38A Pd1 P1 C13 49.1(3) no
P1 Pd1 C39A Pd2 -179.92(5) no
P1 Pd1 C39A C38A -30.9(3) no
P1 Pd1 C39A C40A -144.73(18) no
C39A Pd1 P1 C1 -176.08(18) no
C39A Pd1 P1 C7 -61.69(18) no
C39A Pd1 P1 C13 67.38(18) no
P1 Pd1 C41B C42B -143.4(6) no
C41B Pd1 P1 C1 172.5(5) no
C41B Pd1 P1 C7 -73.2(5) no
C41B Pd1 P1 C13 55.9(5) no
P1 Pd1 C42B Pd2 -172.12(5) no
P1 Pd1 C42B C41B 49.5(4) no
P1 Pd1 C42B C43B 158.4(3) no
C42B Pd1 P1 C1 144.3(3) no
C42B Pd1 P1 C7 -101.3(3) no
C42B Pd1 P1 C13 27.8(3) no
N1 Pd1 C39A Pd2 21.5(3) no
N1 Pd1 C39A C38A 170.50(11) no
N1 Pd1 C39A C40A 56.7(4) no
C39A Pd1 N1 C2 177.7(2) no
C39A Pd1 N1 C37 -5.4(4) no
N1 Pd1 C42B Pd2 -34.0(4) no
N1 Pd1 C42B C41B -172.35(11) no
N1 Pd1 C42B C43B -63.5(6) no
C42B Pd1 N1 C2 -135.8(4) no
C42B Pd1 N1 C37 41.2(4) no
C38A Pd1 C39A Pd2 -149.0(5) no
C38A Pd1 C39A C38A 0.0(4) no
C38A Pd1 C39A C40A -113.8(6) no
C39A Pd1 C38A C39A -0.0(2) no
C38A Pd1 C42B Pd2 149.9(6) no
C38A Pd1 C42B C41B 11.6(5) no
C38A Pd1 C42B C43B 120.5(7) no
C42B Pd1 C38A C39A -51.0(5) no
C39A Pd1 C41B C42B 52.2(6) no
C41B Pd1 C39A Pd2 -158.8(9) no
C41B Pd1 C39A C38A -9.7(8) no
C41B Pd1 C39A C40A -123.6(9) no
C39A Pd1 C42B Pd2 78.8(4) no
C39A Pd1 C42B C41B -59.6(4) no
C39A Pd1 C42B C43B 49.3(4) no
C42B Pd1 C39A Pd2 -82.2(4) no
C42B Pd1 C39A C38A 66.8(5) no
C42B Pd1 C39A C40A -47.0(4) no
C41B Pd1 C42B Pd2 138.4(10) no
C41B Pd1 C42B C41B -0.0(9) no
C41B Pd1 C42B C43B 108.9(10) no
C42B Pd1 C41B C42B -0.0(4) no
Pd1 Pd2 N2 C20 -167.24(15) no
Pd1 Pd2 N2 C37 16.19(16) no
Pd1 Pd2 C39A Pd1 -0.0 no
Pd1 Pd2 C39A C38A -28.5(3) no
Pd1 Pd2 C39A C40A -140.8(3) no
Pd1 Pd2 C40A C39A 32.4(4) no
Pd1 Pd2 C42B Pd1 -0.0 no
Pd1 Pd2 C42B C41B 36.7(4) no
Pd1 Pd2 C42B C43B 147.2(4) no
Pd1 Pd2 C43B C42B -27.0(7) no
P2 Pd2 N2 C20 19.50(14) no
P2 Pd2 N2 C37 -157.08(17) no
N2 Pd2 P2 C19 -16.79(7) no
N2 Pd2 P2 C25 -133.21(8) no
N2 Pd2 P2 C31 95.07(8) no
P2 Pd2 C39A Pd1 178.40(6) no
P2 Pd2 C39A C38A 149.9(2) no
P2 Pd2 C39A C40A 37.6(3) no
C39A Pd2 P2 C19 139.22(19) no
C39A Pd2 P2 C25 22.8(2) no
C39A Pd2 P2 C31 -108.92(19) no
P2 Pd2 C40A C39A -154.0(3) no
C40A Pd2 P2 C19 161.6(3) no
C40A Pd2 P2 C25 45.1(3) no
C40A Pd2 P2 C31 -86.6(3) no
P2 Pd2 C42B Pd1 168.13(7) no
P2 Pd2 C42B C41B -155.2(3) no
P2 Pd2 C42B C43B -44.7(4) no
C42B Pd2 P2 C19 -179.4(3) no
C42B Pd2 P2 C25 64.2(3) no
C42B Pd2 P2 C31 -67.6(3) no
P2 Pd2 C43B C42B 148.0(7) no
C43B Pd2 P2 C19 154.9(5) no
C43B Pd2 P2 C25 38.5(5) no
C43B Pd2 P2 C31 -93.2(5) no
N2 Pd2 C39A Pd1 -37.1(3) no
N2 Pd2 C39A C38A -65.6(4) no
N2 Pd2 C39A C40A -177.82(10) no
C39A Pd2 N2 C20 -136.4(2) no
C39A Pd2 N2 C37 47.0(3) no
N2 Pd2 C42B Pd1 16.1(4) no
N2 Pd2 C42B C41B 52.8(6) no
N2 Pd2 C42B C43B 163.32(13) no
C42B Pd2 N2 C20 179.2(3) no
C42B Pd2 N2 C37 2.7(4) no
C39A Pd2 C40A C39A -0.0(2) no
C40A Pd2 C39A Pd1 140.8(5) no
C40A Pd2 C39A C38A 112.2(6) no
C40A Pd2 C39A C40A 0.0(5) no
C39A Pd2 C42B Pd1 -81.8(5) no
C39A Pd2 C42B C41B -45.1(4) no
C39A Pd2 C42B C43B 65.4(5) no
C42B Pd2 C39A Pd1 78.9(5) no
C42B Pd2 C39A C38A 50.3(5) no
C42B Pd2 C39A C40A -61.9(5) no
C39A Pd2 C43B C42B -51.2(6) no
C43B Pd2 C39A Pd1 151.1(8) no
C43B Pd2 C39A C38A 122.6(9) no
C43B Pd2 C39A C40A 10.3(8) no
C40A Pd2 C42B Pd1 -156.9(7) no
C40A Pd2 C42B C41B -120.2(8) no
C40A Pd2 C42B C43B -9.7(5) no
C42B Pd2 C40A C39A 51.6(5) no
C42B Pd2 C43B C42B -0.0(4) no
C43B Pd2 C42B Pd1 -147.2(10) no
C43B Pd2 C42B C41B -110.5(11) no
C43B Pd2 C42B C43B -0.0(9) no
Pd1 P1 C1 C2 6.7(2) no
Pd1 P1 C1 C6 -170.11(19) no
Pd1 P1 C7 C8 -88.4(2) no
Pd1 P1 C7 C12 80.92(19) no
Pd1 P1 C13 C14 -152.56(17) no
Pd1 P1 C13 C18 26.9(3) no
C1 P1 C7 C8 22.9(3) no
C1 P1 C7 C12 -167.80(18) no
C7 P1 C1 C2 -113.8(2) no
C7 P1 C1 C6 69.3(3) no
C1 P1 C13 C14 93.6(3) no
C1 P1 C13 C18 -86.9(3) no
C13 P1 C1 C2 132.7(2) no
C13 P1 C1 C6 -44.2(3) no
C7 P1 C13 C14 -19.8(3) no
C7 P1 C13 C18 159.67(19) no
C13 P1 C7 C8 136.3(2) no
C13 P1 C7 C12 -54.4(3) no
Pd2 P2 C19 C20 16.35(18) no
Pd2 P2 C19 C24 -163.63(17) no
Pd2 P2 C25 C26 26.4(3) no
Pd2 P2 C25 C30 -153.75(19) no
Pd2 P2 C31 C32 -99.42(19) no
Pd2 P2 C31 C36 77.0(2) no
C19 P2 C25 C26 -87.4(3) no
C19 P2 C25 C30 92.4(3) no
C25 P2 C19 C20 145.67(17) no
C25 P2 C19 C24 -34.3(3) no
C19 P2 C31 C32 10.0(3) no
C19 P2 C31 C36 -173.61(18) no
C31 P2 C19 C20 -104.89(18) no
C31 P2 C19 C24 75.1(3) no
C25 P2 C31 C32 120.4(3) no
C25 P2 C31 C36 -63.2(3) no
C31 P2 C25 C26 163.0(3) no
C31 P2 C25 C30 -17.1(3) no
Pd1 N1 C2 C1 -12.5(4) no
Pd1 N1 C2 C3 166.40(18) no
Pd1 N1 C37 N2 -4.2(4) no
C2 N1 C37 N2 172.7(3) no
C37 N1 C2 C1 170.5(3) no
C37 N1 C2 C3 -10.6(4) no
Pd2 N2 C20 C19 -13.9(3) no
Pd2 N2 C20 C21 163.58(16) no
Pd2 N2 C37 N1 -11.3(4) no
C20 N2 C37 N1 172.2(3) no
C37 N2 C20 C19 162.8(3) no
C37 N2 C20 C21 -19.7(4) no
P1 C1 C2 N1 2.8(4) no
P1 C1 C2 C3 -176.16(17) no
P1 C1 C6 C5 176.8(2) no
C2 C1 C6 C5 0.1(5) no
C6 C1 C2 N1 179.7(3) no
C6 C1 C2 C3 0.8(5) no
N1 C2 C3 C4 -180.0(3) no
C1 C2 C3 C4 -1.1(5) no
C2 C3 C4 C5 0.6(5) no
C3 C4 C5 C6 0.3(5) no
C4 C5 C6 C1 -0.6(5) no
P1 C7 C8 C9 167.88(19) no
P1 C7 C12 C11 -169.6(2) no
C8 C7 C12 C11 -0.1(5) no
C12 C7 C8 C9 -1.5(5) no
C7 C8 C9 C10 1.4(5) no
C8 C9 C10 C11 0.4(6) no
C9 C10 C11 C12 -2.0(5) no
C10 C11 C12 C7 1.9(5) no
P1 C13 C14 C15 179.6(2) no
P1 C13 C18 C17 179.44(19) no
C14 C13 C18 C17 -1.1(5) no
C18 C13 C14 C15 0.1(5) no
C13 C14 C15 C16 0.8(5) no
C14 C15 C16 C17 -0.7(5) no
C15 C16 C17 C18 -0.3(5) no
C16 C17 C18 C13 1.2(5) no
P2 C19 C20 N2 -3.4(3) no
P2 C19 C20 C21 178.96(16) no
P2 C19 C24 C23 -178.12(18) no
C20 C19 C24 C23 1.9(4) no
C24 C19 C20 N2 176.6(3) no
C24 C19 C20 C21 -1.1(4) no
N2 C20 C21 C22 -178.0(3) no
C19 C20 C21 C22 -0.5(4) no
C20 C21 C22 C23 1.3(5) no
C21 C22 C23 C24 -0.4(5) no
C22 C23 C24 C19 -1.1(5) no
P2 C25 C26 C27 177.4(3) no
P2 C25 C30 C29 -177.8(3) no
C26 C25 C30 C29 2.1(6) no
C30 C25 C26 C27 -2.5(6) no
C25 C26 C27 C28 -0.5(7) no
C26 C27 C28 C29 3.9(7) no
C27 C28 C29 C30 -4.3(7) no
C28 C29 C30 C25 1.3(7) no
P2 C31 C32 C33 176.76(19) no
P2 C31 C36 C35 -176.7(2) no
C32 C31 C36 C35 -0.1(5) no
C36 C31 C32 C33 0.3(5) no
C31 C32 C33 C34 -0.8(5) no
C32 C33 C34 C35 1.0(5) no
C33 C34 C35 C36 -0.8(5) no
C34 C35 C36 C31 0.4(5) no
Pd1 C38A C39A Pd1 -0.0 no
Pd1 C38A C39A Pd2 30.9(5) no
Pd1 C38A C39A C40A 97.1(6) no
Pd1 C39A C40A Pd2 -38.0(5) no
Pd2 C39A C40A Pd2 0.0 no
C38A C39A C40A Pd2 -101.8(11) no
Pd1 C41B C42B Pd1 -0.0 no
Pd1 C41B C42B Pd2 -39.7(8) no
Pd1 C41B C42B C43B -101.5(9) no
Pd1 C42B C43B Pd2 32.2(9) no
Pd2 C42B C43B Pd2 0.0 no
C41B C42B C43B Pd2 96.7(18) no
